data_7128892
loop_
_publ_author_name
'Dhara, Debabrata'
'Pal, Pradeep Kumar'
'Dolai, Ramapada'
'Chrysochos, Nicolas'
'Rawat, Hemant'
'Elvers, Benedict J.'
'Krummenacher, Ivo'
'Braunschweig, Holger'
'Schulzke, Carola'
'Chandrasekhar, Vadapalli'
'Priyakumar, U. Deva'
'Jana, Anukul'

_publ_section_title
;
 Synthesis and reactivity of NHC-coordinated phosphinidene oxide.
;
_journal_issue 75
_journal_name_full 'Chemical communications (Cambridge, England)'
_journal_page_first 9546
_journal_page_last 9549
_journal_paper_doi 10.1039/d1cc04421d
_journal_volume 57
_journal_year 2021
_chemical_formula_moiety '2(C31 H38 N2 O2 P), 2(F6 Sb), C H2 Cl2'
_chemical_formula_sum 'C63 H78 Cl2 F12 N4 O4 P2 Sb2'
_chemical_formula_weight 1559.63
_space_group_crystal_system triclinic
_space_group_IT_number 2
_space_group_name_Hall '-P 1'
_space_group_name_H-M_alt 'P -1'
_atom_sites_solution_hydrogens geom
_atom_sites_solution_primary dual
_atom_sites_solution_secondary difmap
_audit_creation_method SHELXL-2018/3
_audit_update_record
;
2021-08-04 deposited with the CCDC.	2021-08-18 downloaded from the CCDC.
;
_cell_angle_alpha 93.375(2)
_cell_angle_beta 91.737(2)
_cell_angle_gamma 108.005(2)
_cell_formula_units_Z 2
_cell_length_a 12.6743(2)
_cell_length_b 14.2432(3)
_cell_length_c 20.3249(7)
_cell_measurement_reflns_used 16269
_cell_measurement_temperature 293(2)
_cell_measurement_theta_max 27.6500
_cell_measurement_theta_min 2.7610
_cell_volume 3478.82(16)
_computing_cell_refinement 'CrysAlisPro 1.171.39.29d (Rigaku OD, 2017)'
_computing_data_collection 'CrysAlisPro 1.171.39.29d (Rigaku OD, 2017)'
_computing_data_reduction 'CrysAlisPro 1.171.39.29d (Rigaku OD, 2017)'
_computing_molecular_graphics 'Olex2 (Dolomanov et al., 2009)'
_computing_publication_material 'CIFTAB (Sheldrick, 2015)'
_computing_structure_refinement 'SHELXL-2018/3 (Sheldrick, 2015)'
_computing_structure_solution 'ShelXT-2018 (Sheldrick, 2015)'
_diffrn_ambient_temperature 293(2)
_diffrn_measured_fraction_theta_full 0.993
_diffrn_measured_fraction_theta_max 0.993
_diffrn_measurement_device_type 'XtaLAB AFC12 (RINC): Kappa single'
_diffrn_measurement_method '\w scans'
_diffrn_radiation_type MoK\a
_diffrn_radiation_wavelength 0.71073
_diffrn_reflns_av_unetI/netI 0.1054
_diffrn_reflns_Laue_measured_fraction_full 0.993
_diffrn_reflns_Laue_measured_fraction_max 0.993
_diffrn_reflns_limit_h_max 15
_diffrn_reflns_limit_h_min -15
_diffrn_reflns_limit_k_max 16
_diffrn_reflns_limit_k_min -16
_diffrn_reflns_limit_l_max 24
_diffrn_reflns_limit_l_min -2
_diffrn_reflns_number 12154
_diffrn_reflns_point_group_measured_fraction_full 0.993
_diffrn_reflns_point_group_measured_fraction_max 0.993
_diffrn_reflns_theta_full 24.999
_diffrn_reflns_theta_max 24.999
_diffrn_reflns_theta_min 2.561
_diffrn_source 'fine-focus sealed X-ray tube'
_exptl_absorpt_coefficient_mu 0.978
_exptl_absorpt_correction_T_max 1.00000
_exptl_absorpt_correction_T_min 0.84588
_exptl_absorpt_correction_type multi-scan
_exptl_absorpt_process_details
;
CrysAlisPro 1.171.39.29d (Rigaku Oxford Diffraction, 2017)
Empirical absorption correction using spherical harmonics,
 implemented in SCALE3 ABSPACK scaling algorithm.
;
_exptl_crystal_colour yellow
_exptl_crystal_density_diffrn 1.489
_exptl_crystal_description block
_exptl_crystal_F_000 1580
_exptl_crystal_size_max 0.260
_exptl_crystal_size_mid 0.180
_exptl_crystal_size_min 0.140
_refine_diff_density_max 0.641
_refine_diff_density_min -0.630
_refine_diff_density_rms 0.133
_refine_ls_extinction_method none
_refine_ls_goodness_of_fit_ref 1.060
_refine_ls_hydrogen_treatment constr
_refine_ls_matrix_type full
_refine_ls_number_parameters 978
_refine_ls_number_reflns 12154
_refine_ls_number_restraints 876
_refine_ls_restrained_S_all 1.057
_refine_ls_R_factor_all 0.1003
_refine_ls_R_factor_gt 0.0886
_refine_ls_shift/su_max 0.000
_refine_ls_shift/su_mean 0.000
_refine_ls_structure_factor_coef Fsqd
_refine_ls_weighting_details 'w=1/[\s^2^(Fo^2^)+(0.1301P)^2^+5.0292P] where P=(Fo^2^+2Fc^2^)/3'
_refine_ls_weighting_scheme calc
_refine_ls_wR_factor_gt 0.2396
_refine_ls_wR_factor_ref 0.2498
_reflns_Friedel_coverage 0.000
_reflns_number_gt 9862
_reflns_number_total 12154
_reflns_threshold_expression 'I > 2\s(I)'
_cod_data_source_file d1cc04421d2.cif
_cod_data_source_block AJ1028
_cod_depositor_comments 'Adding full bibliography for 7128887--7128892.cif.'
_cod_database_code 7128892
_shelx_shelxl_version_number 2018/3
_shelx_space_group_comment
;
The symmetry employed for this shelxl refinement is uniquely defined
by the following loop, which should always be used as a source of
symmetry information in preference to the above space-group names.
They are only intended as comments.
;
_shelx_estimated_absorpt_t_min 0.785
_shelx_estimated_absorpt_t_max 0.875

loop_
_space_group_symop_operation_xyz
'x, y, z'
'-x, -y, -z'

loop_
_atom_site_label
_atom_site_type_symbol
_atom_site_fract_x
_atom_site_fract_y
_atom_site_fract_z
_atom_site_U_iso_or_equiv
_atom_site_adp_type
_atom_site_occupancy
_atom_site_site_symmetry_order
_atom_site_calc_flag
_atom_site_refinement_flags_posn
_atom_site_refinement_flags_adp
_atom_site_refinement_flags_occupancy
_atom_site_disorder_assembly
_atom_site_disorder_group
P1 P 0.75995(10) 0.19725(8) 0.31867(6) 0.0341(3) Uani 1 1 d . . . . .
P2 P 0.66675(10) 0.43407(8) 0.28319(6) 0.0308(3) Uani 1 1 d . . . . .
O1 O 0.6427(3) 0.1946(3) 0.3272(2) 0.0440(8) Uani 1 1 d . . . . .
O2 O 0.8478(3) 0.2971(2) 0.34291(19) 0.0409(8) Uani 1 1 d . . . . .
H2 H 0.816754 0.338880 0.350740 0.061 Uiso 1 1 calc R U . . .
O3 O 0.7760(3) 0.4427(2) 0.31678(18) 0.0391(8) Uani 1 1 d . . . . .
O4 O 0.5739(3) 0.3351(2) 0.29044(18) 0.0384(8) Uani 1 1 d . . . . .
H4 H 0.602005 0.292207 0.298769 0.058 Uiso 1 1 calc R U . . .
N1 N 0.8832(4) 0.2025(3) 0.2049(2) 0.0466(11) Uani 1 1 d . . . . .
N2 N 0.7072(4) 0.1697(3) 0.1797(2) 0.0451(11) Uani 1 1 d . . . . .
N3 N 0.5947(4) 0.4073(3) 0.1494(2) 0.0377(9) Uani 1 1 d . . . . .
N4 N 0.7734(4) 0.4406(3) 0.1610(2) 0.0401(9) Uani 1 1 d . . . . .
C1 C 0.7831(4) 0.1875(3) 0.2306(2) 0.0375(11) Uani 1 1 d . . . . .
C2 C 0.7603(6) 0.1740(5) 0.1211(3) 0.0567(16) Uani 1 1 d . . . . .
C3 C 0.8698(7) 0.1942(5) 0.1360(3) 0.0618(17) Uani 1 1 d . . . . .
C4 C 0.9910(5) 0.2266(5) 0.2411(3) 0.0593(15) Uani 1 1 d . . . . .
H4A H 1.030042 0.295821 0.239371 0.089 Uiso 1 1 calc R U . . .
H4B H 1.033829 0.188411 0.221335 0.089 Uiso 1 1 calc R U . . .
H4C H 0.979719 0.211343 0.286198 0.089 Uiso 1 1 calc R U . . .
C5 C 0.9653(9) 0.2050(8) 0.0921(4) 0.097(3) Uani 1 1 d . . . . .
H5A H 1.027750 0.259243 0.109470 0.146 Uiso 1 1 calc R U . . .
H5B H 0.944030 0.217469 0.048523 0.146 Uiso 1 1 calc R U . . .
H5C H 0.985186 0.145117 0.090136 0.146 Uiso 1 1 calc R U . . .
C6 C 0.6999(9) 0.1554(7) 0.0562(4) 0.089(3) Uani 1 1 d . . . . .
H6A H 0.660493 0.086075 0.048551 0.134 Uiso 1 1 calc R U . . .
H6B H 0.751719 0.175847 0.022400 0.134 Uiso 1 1 calc R U . . .
H6C H 0.648006 0.192289 0.055391 0.134 Uiso 1 1 calc R U . . .
C7 C 0.5866(5) 0.1492(4) 0.1819(3) 0.0554(16) Uani 1 1 d . . . . .
H7A H 0.562811 0.126837 0.224201 0.083 Uiso 1 1 calc R U . . .
H7B H 0.549816 0.098826 0.147977 0.083 Uiso 1 1 calc R U . . .
H7C H 0.568233 0.208481 0.174796 0.083 Uiso 1 1 calc R U . . .
C8 C 0.7996(4) 0.1018(3) 0.3573(3) 0.0365(10) Uani 1 1 d . . . . .
C9 C 0.7757(4) 0.0072(4) 0.3244(3) 0.0414(11) Uani 1 1 d . . . . .
C10 C 0.8161(5) -0.0631(4) 0.3534(3) 0.0551(15) Uani 1 1 d . . . . .
H10 H 0.803599 -0.125220 0.331691 0.066 Uiso 1 1 calc R U . . .
C11 C 0.8740(6) -0.0407(4) 0.4135(4) 0.0606(17) Uani 1 1 d . . . . .
H11 H 0.902467 -0.087045 0.431371 0.073 Uiso 1 1 calc R U . . .
C12 C 0.8901(5) 0.0475(5) 0.4470(3) 0.0539(15) Uani 1 1 d . . . . .
H12 H 0.926103 0.059191 0.488640 0.065 Uiso 1 1 calc R U . . .
C13 C 0.8544(4) 0.1222(4) 0.4213(3) 0.0407(11) Uani 1 1 d . . . . .
C14 C 0.8681(5) 0.2120(4) 0.4661(2) 0.0425(12) Uani 1 1 d . . . . .
C15 C 0.9717(5) 0.2853(4) 0.4767(3) 0.0495(13) Uani 1 1 d . . . . .
C16 C 0.9819(6) 0.3651(5) 0.5234(3) 0.0572(15) Uani 1 1 d . . . . .
H16 H 1.049326 0.415606 0.528872 0.069 Uiso 1 1 calc R U . . .
C17 C 0.8950(6) 0.3706(5) 0.5613(3) 0.0582(16) Uani 1 1 d . . . . .
C18 C 0.7959(6) 0.2972(6) 0.5513(3) 0.0663(18) Uani 1 1 d . . . . .
H18 H 0.737145 0.300366 0.576645 0.080 Uiso 1 1 calc R U . . .
C19 C 0.7790(5) 0.2168(4) 0.5040(3) 0.0504(13) Uani 1 1 d . . . . .
C20 C 0.6677(6) 0.1365(6) 0.4962(4) 0.0733(19) Uani 1 1 d . . . . .
H20A H 0.627868 0.145009 0.457241 0.110 Uiso 1 1 calc R U . . .
H20B H 0.625565 0.140528 0.534084 0.110 Uiso 1 1 calc R U . . .
H20C H 0.679207 0.072855 0.492260 0.110 Uiso 1 1 calc R U . . .
C21 C 0.9095(9) 0.4543(7) 0.6128(4) 0.091(3) Uani 1 1 d . . . . .
H21A H 0.873692 0.499601 0.597077 0.136 Uiso 1 1 calc R U . . .
H21B H 0.987285 0.488233 0.621603 0.136 Uiso 1 1 calc R U . . .
H21C H 0.876928 0.428500 0.652587 0.136 Uiso 1 1 calc R U . . .
C22 C 1.0700(5) 0.2809(5) 0.4395(4) 0.0666(18) Uani 1 1 d . . . . .
H22A H 1.079477 0.216940 0.442336 0.100 Uiso 1 1 calc R U . . .
H22B H 1.135221 0.330996 0.458251 0.100 Uiso 1 1 calc R U . . .
H22C H 1.058506 0.291996 0.394107 0.100 Uiso 1 1 calc R U . . .
C23 C 0.7006(5) -0.0282(3) 0.2636(3) 0.0428(12) Uani 1 1 d . . . . .
C24 C 0.5852(5) -0.0527(4) 0.2704(3) 0.0506(14) Uani 1 1 d . . . . .
C25 C 0.5155(6) -0.0920(4) 0.2153(4) 0.0639(18) Uani 1 1 d . . . . .
H25 H 0.439041 -0.110741 0.219615 0.077 Uiso 1 1 calc R U . . .
C26 C 0.5563(7) -0.1044(5) 0.1533(4) 0.070(2) Uani 1 1 d . . . . .
C27 C 0.6676(6) -0.0848(4) 0.1490(4) 0.0620(17) Uani 1 1 d . . . . .
H27 H 0.694983 -0.096093 0.108348 0.074 Uiso 1 1 calc R U . . .
C28 C 0.7431(5) -0.0481(4) 0.2035(3) 0.0524(14) Uani 1 1 d . . . . .
C29 C 0.8634(6) -0.0344(5) 0.1956(4) 0.0685(18) Uani 1 1 d . . . . .
H29A H 0.878447 -0.095074 0.203003 0.103 Uiso 1 1 calc R U . . .
H29B H 0.907009 0.017037 0.226911 0.103 Uiso 1 1 calc R U . . .
H29C H 0.882206 -0.016328 0.151648 0.103 Uiso 1 1 calc R U . . .
C30 C 0.4763(8) -0.1425(6) 0.0938(5) 0.092(3) Uani 1 1 d . . . . .
H30A H 0.517040 -0.149016 0.055647 0.138 Uiso 1 1 calc R U . . .
H30B H 0.435881 -0.096795 0.086335 0.138 Uiso 1 1 calc R U . . .
H30C H 0.425138 -0.205878 0.101618 0.138 Uiso 1 1 calc R U . . .
C31 C 0.5357(6) -0.0442(5) 0.3361(4) 0.0605(16) Uani 1 1 d . . . . .
H31A H 0.585128 -0.051634 0.370686 0.091 Uiso 1 1 calc R U . . .
H31B H 0.465511 -0.095064 0.336989 0.091 Uiso 1 1 calc R U . . .
H31C H 0.525051 0.019520 0.342357 0.091 Uiso 1 1 calc R U . . .
C32 C 0.6805(4) 0.4306(3) 0.1944(2) 0.0345(10) Uani 1 1 d . . . . .
C33 C 0.6326(6) 0.4032(4) 0.0872(3) 0.0512(14) Uani 1 1 d . . . . .
C34 C 0.7447(6) 0.4235(5) 0.0948(3) 0.0580(15) Uani 1 1 d . . . . .
C35 C 0.8882(5) 0.4651(5) 0.1886(3) 0.0513(13) Uani 1 1 d . . . . .
H35A H 0.890857 0.485278 0.234696 0.077 Uiso 1 1 calc R U . . .
H35B H 0.935750 0.517973 0.165887 0.077 Uiso 1 1 calc R U . . .
H35C H 0.912841 0.407884 0.183259 0.077 Uiso 1 1 calc R U . . .
C36 C 0.8288(8) 0.4315(8) 0.0443(4) 0.086(2) Uani 1 1 d . . . . .
H36A H 0.868223 0.500006 0.039896 0.130 Uiso 1 1 calc R U . . .
H36B H 0.792356 0.401612 0.002727 0.130 Uiso 1 1 calc R U . . .
H36C H 0.880199 0.398061 0.057724 0.130 Uiso 1 1 calc R U . . .
C37 C 0.5566(7) 0.3782(6) 0.0271(3) 0.073(2) Uani 1 1 d . . . . .
H37A H 0.499110 0.316887 0.031517 0.109 Uiso 1 1 calc R U . . .
H37B H 0.597827 0.371702 -0.010863 0.109 Uiso 1 1 calc R U . . .
H37C H 0.523844 0.429877 0.021714 0.109 Uiso 1 1 calc R U . . .
C38 C 0.4769(5) 0.3870(5) 0.1633(3) 0.0529(14) Uani 1 1 d . . . . .
H38A H 0.444589 0.317987 0.169902 0.079 Uiso 1 1 calc R U . . .
H38B H 0.438363 0.403883 0.126659 0.079 Uiso 1 1 calc R U . . .
H38C H 0.470683 0.425848 0.202339 0.079 Uiso 1 1 calc R U . . .
C39 C 0.6090(4) 0.5316(3) 0.3043(2) 0.0346(10) Uani 1 1 d . . . . .
C40 C 0.5226(4) 0.5153(4) 0.3491(3) 0.0413(11) Uani 1 1 d . . . . .
C41 C 0.4705(6) 0.5876(5) 0.3589(3) 0.0571(15) Uani 1 1 d . . . . .
H41 H 0.412084 0.576793 0.387074 0.069 Uiso 1 1 calc R U . . .
C42 C 0.5033(6) 0.6741(5) 0.3283(4) 0.0634(17) Uani 1 1 d . . . . .
H42 H 0.466302 0.720722 0.335082 0.076 Uiso 1 1 calc R U . . .
C43 C 0.5899(5) 0.6921(4) 0.2879(3) 0.0522(14) Uani 1 1 d . . . . .
H43 H 0.612542 0.752308 0.268617 0.063 Uiso 1 1 calc R U . . .
C44 C 0.6461(4) 0.6233(3) 0.2744(2) 0.0371(11) Uani 1 1 d . . . . .
C45 C 0.7415(4) 0.6526(3) 0.2313(3) 0.0396(11) Uani 1 1 d . . . . .
C46 C 0.8509(5) 0.6833(4) 0.2593(3) 0.0518(14) Uani 1 1 d . . . . .
C47 C 0.9384(6) 0.7165(5) 0.2187(4) 0.0687(19) Uani 1 1 d . . . . .
H47 H 1.010409 0.736740 0.237429 0.082 Uiso 1 1 calc R U . . .
C48 C 0.9236(7) 0.7210(6) 0.1514(5) 0.082(2) Uani 1 1 d . . . . .
C49 C 0.8162(7) 0.6951(5) 0.1255(4) 0.072(2) Uani 1 1 d . . . . .
H49 H 0.804653 0.699998 0.080557 0.086 Uiso 1 1 calc R U . . .
C50 C 0.7237(6) 0.6619(4) 0.1633(3) 0.0520(14) Uani 1 1 d . . . . .
C51 C 0.6102(6) 0.6409(5) 0.1319(4) 0.0671(19) Uani 1 1 d . . . . .
H51A H 0.557526 0.593753 0.156185 0.101 Uiso 1 1 calc R U . . .
H51B H 0.608811 0.614302 0.087242 0.101 Uiso 1 1 calc R U . . .
H51C H 0.591054 0.701061 0.132011 0.101 Uiso 1 1 calc R U . . .
C52 C 1.0192(9) 0.7591(9) 0.1079(7) 0.120(4) Uani 1 1 d . . . . .
H52A H 1.077312 0.810545 0.132011 0.180 Uiso 1 1 calc R U . . .
H52B H 0.994436 0.785187 0.069925 0.180 Uiso 1 1 calc R U . . .
H52C H 1.046963 0.706061 0.093806 0.180 Uiso 1 1 calc R U . . .
C53 C 0.8738(6) 0.6853(5) 0.3326(3) 0.0623(17) Uani 1 1 d . . . . .
H53A H 0.827046 0.716588 0.355529 0.093 Uiso 1 1 calc R U . . .
H53B H 0.950282 0.721776 0.343601 0.093 Uiso 1 1 calc R U . . .
H53C H 0.858633 0.618812 0.345474 0.093 Uiso 1 1 calc R U . . .
C54 C 0.4856(5) 0.4252(4) 0.3878(3) 0.0408(11) Uani 1 1 d . . . . .
C55 C 0.3826(5) 0.3557(5) 0.3724(3) 0.0516(14) Uani 1 1 d . . . . .
C56 C 0.3505(5) 0.2733(5) 0.4098(3) 0.0601(16) Uani 1 1 d . . . . .
H56 H 0.281284 0.226447 0.400303 0.072 Uiso 1 1 calc R U . . .
C57 C 0.4177(6) 0.2588(5) 0.4602(4) 0.0650(17) Uani 1 1 d . . . . .
C58 C 0.5177(6) 0.3310(5) 0.4749(3) 0.0578(15) Uani 1 1 d . . . . .
H58 H 0.562992 0.323109 0.509585 0.069 Uiso 1 1 calc R U . . .
C59 C 0.5536(5) 0.4146(4) 0.4406(3) 0.0465(12) Uani 1 1 d . . . . .
C60 C 0.6622(6) 0.4927(5) 0.4618(3) 0.0603(16) Uani 1 1 d . . . . .
H60A H 0.706663 0.509225 0.424172 0.090 Uiso 1 1 calc R U . . .
H60B H 0.701282 0.467800 0.494185 0.090 Uiso 1 1 calc R U . . .
H60C H 0.647789 0.550769 0.480391 0.090 Uiso 1 1 calc R U . . .
C61 C 0.3796(9) 0.1677(7) 0.4993(6) 0.107(3) Uani 1 1 d . . . . .
H61A H 0.440561 0.142468 0.506986 0.161 Uiso 1 1 calc R U . . .
H61B H 0.320241 0.117925 0.474849 0.161 Uiso 1 1 calc R U . . .
H61C H 0.353896 0.185123 0.540817 0.161 Uiso 1 1 calc R U . . .
C62 C 0.3065(5) 0.3629(6) 0.3165(4) 0.0672(18) Uani 1 1 d . . . . .
H62A H 0.244256 0.379411 0.333747 0.101 Uiso 1 1 calc R U . . .
H62B H 0.280496 0.300561 0.290932 0.101 Uiso 1 1 calc R U . . .
H62C H 0.345824 0.413412 0.288966 0.101 Uiso 1 1 calc R U . . .
Cl1 Cl 0.2093(7) 0.8739(8) 0.3215(8) 0.246(6) Uani 0.798(11) 1 d D U P A 1
Cl2 Cl 0.1161(4) 1.0445(6) 0.3297(4) 0.193(3) Uani 0.798(11) 1 d D U P A 1
C63 C 0.192(2) 0.9791(16) 0.2863(11) 0.179(7) Uani 0.798(11) 1 d D U P A 1
H63A H 0.265772 1.024716 0.280590 0.215 Uiso 0.798(11) 1 calc R U P A 1
H63B H 0.156706 0.958364 0.242709 0.215 Uiso 0.798(11) 1 calc R U P A 1
Cl1' Cl 0.340(3) 1.074(3) 0.308(2) 0.232(14) Uani 0.202(11) 1 d D U P A 2
Cl2' Cl 0.194(3) 0.904(2) 0.3515(12) 0.174(9) Uani 0.202(11) 1 d D U P A 2
C63' C 0.197(3) 1.006(4) 0.306(4) 0.160(13) Uani 0.202(11) 1 d D U P A 2
H63C H 0.155278 1.045375 0.327096 0.193 Uiso 0.202(11) 1 calc R U P A 2
H63D H 0.167650 0.985345 0.261528 0.193 Uiso 0.202(11) 1 calc R U P A 2
Sb1 Sb 0.2608(3) 0.0838(3) 0.0924(2) 0.0951(9) Uani 0.718(10) 1 d D U P B 1
F1 F 0.196833 0.023685 0.014624 0.186(5) Uani 0.718(10) 1 d D U P B 1
F2 F 0.1270(8) 0.0604(11) 0.1311(8) 0.167(4) Uani 0.718(10) 1 d D U P B 1
F3 F 0.2700(11) -0.0322(8) 0.1214(8) 0.169(4) Uani 0.718(10) 1 d D U P B 1
F4 F 0.3957(8) 0.1009(14) 0.0555(8) 0.183(5) Uani 0.718(10) 1 d D U P B 1
F5 F 0.2532(14) 0.2014(9) 0.0658(10) 0.204(5) Uani 0.718(10) 1 d D U P B 1
F6 F 0.3352(10) 0.1426(11) 0.1697(7) 0.170(5) Uani 0.718(10) 1 d . U P B 1
Sb1' Sb 0.2478(8) 0.0937(8) 0.0899(5) 0.100(3) Uani 0.282(10) 1 d D . P B 2
F1' F 0.268(3) -0.0077(19) 0.0396(15) 0.189(10) Uani 0.282(10) 1 d D U P B 2
F2' F 0.1154(18) 0.016(2) 0.1146(17) 0.191(12) Uani 0.282(10) 1 d D U P B 2
F3' F 0.315(2) 0.051(3) 0.1616(13) 0.171(9) Uani 0.282(10) 1 d D U P B 2
F4' F 0.3917(15) 0.1700(18) 0.0743(14) 0.144(9) Uani 0.282(10) 1 d D U P B 2
F5' F 0.190(3) 0.135(3) 0.0204(14) 0.203(11) Uani 0.282(10) 1 d D U P B 2
F6' F 0.247(2) 0.1971(17) 0.1457(15) 0.164(9) Uani 0.282(10) 1 d D U P B 2
Sb2 Sb 0.2194(4) 0.5479(4) 0.1627(3) 0.0841(9) Uani 0.573(13) 1 d D U P C 1
F7 F 0.1404(14) 0.4338(13) 0.1999(9) 0.175(6) Uani 0.573(13) 1 d D U P C 1
F8 F 0.3362(13) 0.5579(18) 0.2185(10) 0.185(7) Uani 0.573(13) 1 d D U P C 1
F9 F 0.2748(16) 0.4703(13) 0.1024(9) 0.169(5) Uani 0.573(13) 1 d D U P C 1
F10 F 0.1004(9) 0.5233(16) 0.1014(6) 0.138(5) Uani 0.573(13) 1 d D U P C 1
F11 F 0.1554(16) 0.6158(17) 0.2148(8) 0.188(6) Uani 0.573(13) 1 d D U P C 1
F12 F 0.2964(15) 0.6465(11) 0.1154(8) 0.162(6) Uani 0.573(13) 1 d D U P C 1
Sb2' Sb 0.2215(4) 0.5145(7) 0.1539(3) 0.0818(14) Uani 0.427(13) 1 d D . P C 2
F7' F 0.2071(16) 0.3854(10) 0.1724(9) 0.137(6) Uani 0.427(13) 1 d D U P C 2
F8' F 0.3491(12) 0.5491(15) 0.2054(9) 0.114(5) Uani 0.427(13) 1 d D U P C 2
F9' F 0.3070(13) 0.4972(14) 0.0842(8) 0.132(6) Uani 0.427(13) 1 d D U P C 2
F10' F 0.0973(12) 0.4616(15) 0.0970(8) 0.114(6) Uani 0.427(13) 1 d D U P C 2
F11' F 0.1331(13) 0.519(2) 0.2218(7) 0.152(7) Uani 0.427(13) 1 d D U P C 2
F12' F 0.235(2) 0.6324(14) 0.1240(12) 0.166(8) Uani 0.427(13) 1 d D U P C 2

loop_
_atom_site_aniso_label
_atom_site_aniso_U_11
_atom_site_aniso_U_22
_atom_site_aniso_U_33
_atom_site_aniso_U_23
_atom_site_aniso_U_13
_atom_site_aniso_U_12
P1 0.0352(6) 0.0271(6) 0.0410(7) 0.0049(5) -0.0043(5) 0.0112(5)
P2 0.0345(6) 0.0255(6) 0.0339(6) 0.0026(5) 0.0011(5) 0.0115(5)
O1 0.0383(19) 0.0339(18) 0.064(2) 0.0106(16) 0.0030(17) 0.0154(15)
O2 0.0414(19) 0.0277(16) 0.052(2) -0.0014(15) -0.0086(16) 0.0103(14)
O3 0.0413(19) 0.0308(17) 0.0454(19) 0.0024(14) -0.0080(15) 0.0129(14)
O4 0.0411(19) 0.0283(16) 0.047(2) 0.0047(14) 0.0018(15) 0.0127(14)
N1 0.052(3) 0.048(3) 0.044(3) 0.006(2) -0.001(2) 0.021(2)
N2 0.057(3) 0.033(2) 0.047(3) -0.0010(18) -0.010(2) 0.019(2)
N3 0.044(2) 0.035(2) 0.038(2) 0.0021(17) -0.0015(18) 0.0172(18)
N4 0.042(2) 0.045(2) 0.037(2) 0.0037(18) 0.0070(18) 0.0174(19)
C1 0.049(3) 0.030(2) 0.035(3) 0.0025(19) -0.006(2) 0.015(2)
C2 0.086(5) 0.051(3) 0.039(3) -0.005(2) -0.007(3) 0.033(3)
C3 0.084(5) 0.068(4) 0.044(3) 0.008(3) 0.010(3) 0.037(4)
C4 0.047(3) 0.068(4) 0.063(4) 0.013(3) 0.002(3) 0.017(3)
C5 0.123(8) 0.128(8) 0.059(5) 0.021(5) 0.036(5) 0.060(6)
C6 0.136(8) 0.093(6) 0.046(4) -0.015(4) -0.023(4) 0.053(6)
C7 0.056(3) 0.040(3) 0.071(4) -0.008(3) -0.028(3) 0.021(3)
C8 0.037(3) 0.031(2) 0.044(3) 0.008(2) 0.001(2) 0.014(2)
C9 0.042(3) 0.029(2) 0.054(3) 0.005(2) -0.005(2) 0.014(2)
C10 0.058(3) 0.033(3) 0.079(4) 0.009(3) -0.016(3) 0.021(2)
C11 0.064(4) 0.046(3) 0.079(4) 0.017(3) -0.018(3) 0.027(3)
C12 0.052(3) 0.057(4) 0.054(3) 0.012(3) -0.018(3) 0.020(3)
C13 0.041(3) 0.039(3) 0.043(3) 0.005(2) -0.004(2) 0.013(2)
C14 0.048(3) 0.051(3) 0.031(2) 0.005(2) -0.008(2) 0.019(2)
C15 0.052(3) 0.053(3) 0.044(3) 0.004(2) -0.006(2) 0.017(3)
C16 0.061(4) 0.055(3) 0.048(3) -0.006(3) -0.014(3) 0.010(3)
C17 0.081(5) 0.058(4) 0.038(3) -0.005(3) -0.012(3) 0.029(3)
C18 0.075(5) 0.085(5) 0.053(4) 0.005(3) 0.013(3) 0.045(4)
C19 0.049(3) 0.055(3) 0.048(3) 0.005(3) 0.001(2) 0.016(3)
C20 0.057(4) 0.077(5) 0.078(5) 0.003(4) 0.019(4) 0.009(3)
C21 0.129(8) 0.082(5) 0.062(5) -0.020(4) -0.008(5) 0.040(5)
C22 0.045(3) 0.069(4) 0.078(5) -0.010(3) 0.000(3) 0.008(3)
C23 0.050(3) 0.019(2) 0.057(3) -0.001(2) -0.012(2) 0.010(2)
C24 0.046(3) 0.027(2) 0.076(4) 0.004(2) -0.013(3) 0.009(2)
C25 0.058(4) 0.042(3) 0.089(5) -0.004(3) -0.025(4) 0.015(3)
C26 0.092(6) 0.040(3) 0.078(5) -0.016(3) -0.038(4) 0.028(3)
C27 0.086(5) 0.037(3) 0.065(4) -0.009(3) -0.004(3) 0.026(3)
C28 0.060(4) 0.029(3) 0.070(4) 0.000(2) -0.005(3) 0.017(2)
C29 0.073(4) 0.058(4) 0.079(5) -0.008(3) 0.006(4) 0.029(3)
C30 0.114(7) 0.069(5) 0.090(6) -0.030(4) -0.047(5) 0.036(5)
C31 0.054(4) 0.049(3) 0.074(4) 0.006(3) -0.007(3) 0.010(3)
C32 0.037(3) 0.032(2) 0.037(2) 0.0015(19) 0.000(2) 0.0135(19)
C33 0.073(4) 0.052(3) 0.035(3) 0.000(2) 0.000(3) 0.029(3)
C34 0.072(4) 0.065(4) 0.045(3) 0.011(3) 0.013(3) 0.032(3)
C35 0.039(3) 0.062(4) 0.055(3) 0.007(3) 0.010(2) 0.016(3)
C36 0.087(6) 0.119(7) 0.056(4) 0.014(4) 0.028(4) 0.033(5)
C37 0.084(5) 0.086(5) 0.047(4) -0.001(3) -0.016(3) 0.027(4)
C38 0.036(3) 0.056(3) 0.066(4) -0.002(3) -0.008(3) 0.016(2)
C39 0.038(3) 0.029(2) 0.037(2) -0.0002(19) 0.000(2) 0.0098(19)
C40 0.044(3) 0.039(3) 0.043(3) 0.000(2) 0.005(2) 0.016(2)
C41 0.068(4) 0.057(4) 0.059(4) 0.006(3) 0.020(3) 0.035(3)
C42 0.074(4) 0.047(3) 0.081(5) 0.001(3) 0.007(4) 0.037(3)
C43 0.063(4) 0.034(3) 0.064(4) 0.000(2) 0.001(3) 0.021(3)
C44 0.044(3) 0.027(2) 0.040(3) 0.0031(19) -0.007(2) 0.010(2)
C45 0.047(3) 0.025(2) 0.045(3) 0.003(2) -0.003(2) 0.010(2)
C46 0.051(3) 0.034(3) 0.066(4) 0.008(2) -0.003(3) 0.006(2)
C47 0.052(4) 0.047(3) 0.103(6) 0.016(3) 0.007(4) 0.007(3)
C48 0.077(5) 0.066(5) 0.103(7) 0.035(4) 0.029(5) 0.013(4)
C49 0.100(6) 0.055(4) 0.062(4) 0.021(3) 0.019(4) 0.020(4)
C50 0.071(4) 0.034(3) 0.051(3) 0.008(2) 0.003(3) 0.015(3)
C51 0.088(5) 0.053(4) 0.064(4) 0.010(3) -0.022(4) 0.027(3)
C52 0.091(7) 0.117(8) 0.146(10) 0.052(7) 0.051(7) 0.013(6)
C53 0.059(4) 0.051(3) 0.069(4) 0.006(3) -0.024(3) 0.008(3)
C54 0.048(3) 0.042(3) 0.037(3) 0.006(2) 0.013(2) 0.019(2)
C55 0.042(3) 0.063(4) 0.052(3) 0.013(3) 0.015(3) 0.017(3)
C56 0.046(3) 0.061(4) 0.069(4) 0.019(3) 0.009(3) 0.009(3)
C57 0.060(4) 0.069(4) 0.067(4) 0.028(3) 0.018(3) 0.017(3)
C58 0.062(4) 0.073(4) 0.045(3) 0.022(3) 0.010(3) 0.026(3)
C59 0.052(3) 0.050(3) 0.041(3) 0.005(2) 0.013(2) 0.019(3)
C60 0.061(4) 0.069(4) 0.042(3) 0.001(3) -0.004(3) 0.010(3)
C61 0.097(7) 0.096(7) 0.120(8) 0.064(6) 0.011(6) 0.006(5)
C62 0.045(3) 0.088(5) 0.065(4) 0.011(4) -0.001(3) 0.013(3)
Cl1 0.133(5) 0.212(8) 0.367(16) 0.070(8) -0.070(7) 0.017(5)
Cl2 0.106(3) 0.235(7) 0.226(7) -0.059(5) -0.027(4) 0.054(4)
C63 0.202(18) 0.203(17) 0.143(16) 0.011(12) 0.027(13) 0.077(13)
Cl1' 0.21(2) 0.25(3) 0.24(3) 0.01(2) 0.02(2) 0.071(18)
Cl2' 0.28(2) 0.181(16) 0.113(13) 0.050(12) -0.013(14) 0.149(15)
C63' 0.18(2) 0.16(2) 0.20(3) 0.05(2) -0.01(3) 0.124(19)
Sb1 0.0550(9) 0.0795(12) 0.1428(17) -0.0082(10) -0.0073(11) 0.0132(8)
F1 0.157(9) 0.205(10) 0.174(8) -0.060(8) -0.033(7) 0.041(9)
F2 0.080(5) 0.182(10) 0.239(11) -0.007(8) 0.047(6) 0.041(6)
F3 0.167(9) 0.116(6) 0.243(12) 0.030(6) 0.035(8) 0.064(6)
F4 0.091(6) 0.254(13) 0.194(10) 0.038(10) 0.038(6) 0.033(7)
F5 0.221(12) 0.108(6) 0.283(14) 0.043(7) -0.003(10) 0.050(7)
F6 0.122(7) 0.165(9) 0.176(8) -0.042(7) -0.025(6) -0.009(7)
Sb1' 0.063(3) 0.079(3) 0.160(6) 0.010(3) 0.041(4) 0.020(2)
F1' 0.173(18) 0.179(17) 0.22(2) -0.045(17) 0.023(17) 0.077(15)
F2' 0.167(19) 0.149(19) 0.22(2) 0.011(18) 0.036(18) -0.006(16)
F3' 0.138(16) 0.174(18) 0.195(18) 0.040(17) 0.017(15) 0.034(16)
F4' 0.113(14) 0.107(14) 0.190(18) -0.002(14) 0.029(14) 0.003(12)
F5' 0.173(18) 0.197(19) 0.23(2) 0.019(18) -0.019(18) 0.042(17)
F6' 0.149(16) 0.125(15) 0.203(19) -0.043(15) 0.027(16) 0.031(13)
Sb2 0.0495(8) 0.120(2) 0.0903(15) 0.0482(14) 0.0100(8) 0.0289(12)
F7 0.130(10) 0.174(10) 0.185(12) 0.102(9) -0.003(8) -0.022(9)
F8 0.100(9) 0.265(16) 0.146(11) 0.049(9) -0.056(9) -0.008(9)
F9 0.152(12) 0.208(11) 0.175(11) 0.000(9) 0.017(8) 0.097(10)
F10 0.065(5) 0.268(15) 0.084(6) 0.048(8) 0.007(4) 0.051(7)
F11 0.200(13) 0.221(14) 0.140(10) -0.025(10) 0.051(8) 0.063(11)
F12 0.152(11) 0.163(9) 0.140(10) 0.068(8) 0.044(8) -0.010(8)
Sb2' 0.0401(9) 0.139(4) 0.0729(15) 0.045(2) 0.0062(8) 0.0298(18)
F7' 0.128(12) 0.153(12) 0.118(11) 0.038(10) -0.016(9) 0.025(10)
F8' 0.057(7) 0.155(12) 0.138(12) 0.031(10) -0.001(8) 0.040(8)
F9' 0.076(8) 0.214(14) 0.134(11) 0.101(10) 0.049(7) 0.065(9)
F10' 0.080(8) 0.171(14) 0.100(9) 0.036(10) 0.012(7) 0.047(9)
F11' 0.094(9) 0.255(18) 0.096(9) -0.038(12) 0.012(8) 0.046(12)
F12' 0.164(16) 0.153(14) 0.203(17) 0.023(13) -0.006(14) 0.081(12)

loop_
_atom_type_symbol
_atom_type_description
_atom_type_scat_dispersion_real
_atom_type_scat_dispersion_imag
_atom_type_scat_source
C C 0.0033 0.0016 'International Tables Vol C Tables 4.2.6.8 and 6.1.1.4'
H H 0.0000 0.0000 'International Tables Vol C Tables 4.2.6.8 and 6.1.1.4'
Cl Cl 0.1484 0.1585 'International Tables Vol C Tables 4.2.6.8 and 6.1.1.4'
F F 0.0171 0.0103 'International Tables Vol C Tables 4.2.6.8 and 6.1.1.4'
N N 0.0061 0.0033 'International Tables Vol C Tables 4.2.6.8 and 6.1.1.4'
O O 0.0106 0.0060 'International Tables Vol C Tables 4.2.6.8 and 6.1.1.4'
P P 0.1023 0.0942 'International Tables Vol C Tables 4.2.6.8 and 6.1.1.4'
Sb Sb -0.5866 1.5461 'International Tables Vol C Tables 4.2.6.8 and 6.1.1.4'

loop_
_geom_angle_atom_site_label_1
_geom_angle_atom_site_label_2
_geom_angle_atom_site_label_3
_geom_angle
_geom_angle_site_symmetry_1
_geom_angle_site_symmetry_3
_geom_angle_publ_flag
O1 P1 O2 114.4(2) . . ?
O1 P1 C8 114.9(2) . . ?
O2 P1 C8 106.6(2) . . ?
O1 P1 C1 109.0(2) . . ?
O2 P1 C1 102.7(2) . . ?
C8 P1 C1 108.4(2) . . ?
O3 P2 O4 115.11(19) . . ?
O3 P2 C39 116.0(2) . . ?
O4 P2 C39 106.8(2) . . ?
O3 P2 C32 109.3(2) . . ?
O4 P2 C32 101.4(2) . . ?
C39 P2 C32 106.9(2) . . ?
C1 N1 C3 109.0(5) . . ?
C1 N1 C4 127.1(5) . . ?
C3 N1 C4 123.8(5) . . ?
C1 N2 C2 109.2(5) . . ?
C1 N2 C7 128.4(5) . . ?
C2 N2 C7 122.4(5) . . ?
C32 N3 C33 109.8(5) . . ?
C32 N3 C38 126.3(5) . . ?
C33 N3 C38 123.9(5) . . ?
C32 N4 C34 108.8(5) . . ?
C32 N4 C35 127.5(4) . . ?
C34 N4 C35 123.7(5) . . ?
N1 C1 N2 107.3(5) . . ?
N1 C1 P1 124.9(4) . . ?
N2 C1 P1 127.8(4) . . ?
C3 C2 N2 107.8(5) . . ?
C3 C2 C6 129.6(7) . . ?
N2 C2 C6 122.5(7) . . ?
C2 C3 N1 106.7(6) . . ?
C2 C3 C5 130.7(7) . . ?
N1 C3 C5 122.6(7) . . ?
C9 C8 C13 120.3(4) . . ?
C9 C8 P1 119.9(4) . . ?
C13 C8 P1 119.8(4) . . ?
C10 C9 C8 118.5(5) . . ?
C10 C9 C23 116.6(5) . . ?
C8 C9 C23 124.7(4) . . ?
C11 C10 C9 120.5(5) . . ?
C12 C11 C10 120.9(5) . . ?
C11 C12 C13 122.2(5) . . ?
C12 C13 C8 117.3(5) . . ?
C12 C13 C14 116.3(5) . . ?
C8 C13 C14 126.1(4) . . ?
C19 C14 C15 119.9(5) . . ?
C19 C14 C13 118.6(5) . . ?
C15 C14 C13 121.0(5) . . ?
C14 C15 C16 118.6(6) . . ?
C14 C15 C22 121.7(5) . . ?
C16 C15 C22 119.7(6) . . ?
C17 C16 C15 122.1(6) . . ?
C18 C17 C16 118.1(6) . . ?
C18 C17 C21 120.8(7) . . ?
C16 C17 C21 121.0(7) . . ?
C17 C18 C19 122.7(6) . . ?
C14 C19 C18 118.4(6) . . ?
C14 C19 C20 121.3(6) . . ?
C18 C19 C20 120.2(6) . . ?
C28 C23 C24 120.8(5) . . ?
C28 C23 C9 120.7(5) . . ?
C24 C23 C9 118.1(5) . . ?
C25 C24 C23 118.3(6) . . ?
C25 C24 C31 119.2(6) . . ?
C23 C24 C31 122.3(5) . . ?
C24 C25 C26 122.0(7) . . ?
C27 C26 C25 118.2(6) . . ?
C27 C26 C30 121.9(8) . . ?
C25 C26 C30 119.9(8) . . ?
C26 C27 C28 122.7(7) . . ?
C23 C28 C27 117.7(6) . . ?
C23 C28 C29 123.0(6) . . ?
C27 C28 C29 119.3(6) . . ?
N3 C32 N4 107.1(4) . . ?
N3 C32 P2 124.5(4) . . ?
N4 C32 P2 128.1(4) . . ?
C34 C33 N3 106.5(5) . . ?
C34 C33 C37 131.2(6) . . ?
N3 C33 C37 122.3(6) . . ?
C33 C34 N4 107.7(5) . . ?
C33 C34 C36 130.1(6) . . ?
N4 C34 C36 122.2(7) . . ?
C40 C39 C44 120.0(4) . . ?
C40 C39 P2 119.5(4) . . ?
C44 C39 P2 120.5(4) . . ?
C41 C40 C39 118.4(5) . . ?
C41 C40 C54 118.0(5) . . ?
C39 C40 C54 123.6(4) . . ?
C42 C41 C40 121.6(6) . . ?
C43 C42 C41 120.1(5) . . ?
C42 C43 C44 122.3(5) . . ?
C43 C44 C39 117.5(5) . . ?
C43 C44 C45 117.3(5) . . ?
C39 C44 C45 125.1(4) . . ?
C46 C45 C50 119.3(5) . . ?
C46 C45 C44 119.9(5) . . ?
C50 C45 C44 120.3(5) . . ?
C47 C46 C45 118.9(6) . . ?
C47 C46 C53 119.6(6) . . ?
C45 C46 C53 121.4(6) . . ?
C48 C47 C46 123.0(7) . . ?
C49 C48 C47 117.3(7) . . ?
C49 C48 C52 120.0(9) . . ?
C47 C48 C52 122.5(9) . . ?
C48 C49 C50 123.1(7) . . ?
C49 C50 C45 118.3(6) . . ?
C49 C50 C51 119.5(6) . . ?
C45 C50 C51 122.1(6) . . ?
C55 C54 C59 121.0(5) . . ?
C55 C54 C40 119.4(5) . . ?
C59 C54 C40 119.5(5) . . ?
C54 C55 C56 117.9(6) . . ?
C54 C55 C62 123.4(6) . . ?
C56 C55 C62 118.7(6) . . ?
C57 C56 C55 122.4(6) . . ?
C58 C57 C56 117.6(6) . . ?
C58 C57 C61 121.8(7) . . ?
C56 C57 C61 120.6(7) . . ?
C57 C58 C59 122.9(6) . . ?
C58 C59 C54 118.2(6) . . ?
C58 C59 C60 119.6(6) . . ?
C54 C59 C60 122.2(5) . . ?
Cl2 C63 Cl1 117.4(14) . . ?
Cl2' C63' Cl1' 104(3) . . ?
F1 Sb1 F5 90.0(7) . . ?
F1 Sb1 F3 91.7(6) . . ?
F5 Sb1 F3 178.3(8) . . ?
F1 Sb1 F6 175.7(6) . . ?
F5 Sb1 F6 91.9(8) . . ?
F3 Sb1 F6 86.5(8) . . ?
F1 Sb1 F2 92.9(5) . . ?
F5 Sb1 F2 91.1(7) . . ?
F3 Sb1 F2 88.6(6) . . ?
F6 Sb1 F2 90.9(7) . . ?
F1 Sb1 F4 87.4(5) . . ?
F5 Sb1 F4 92.1(7) . . ?
F3 Sb1 F4 88.1(6) . . ?
F6 Sb1 F4 88.7(7) . . ?
F2 Sb1 F4 176.8(7) . . ?
F5' Sb1' F2' 94.5(12) . . ?
F5' Sb1' F6' 94.9(14) . . ?
F2' Sb1' F6' 93.6(12) . . ?
F5' Sb1' F1' 91.3(13) . . ?
F2' Sb1' F1' 91.4(12) . . ?
F6' Sb1' F1' 171.7(13) . . ?
F5' Sb1' F4' 92.8(12) . . ?
F2' Sb1' F4' 172.7(13) . . ?
F6' Sb1' F4' 85.0(11) . . ?
F1' Sb1' F4' 89.2(11) . . ?
F5' Sb1' F3' 177.5(13) . . ?
F2' Sb1' F3' 87.9(11) . . ?
F6' Sb1' F3' 85.8(13) . . ?
F1' Sb1' F3' 87.8(12) . . ?
F4' Sb1' F3' 84.8(10) . . ?
F11 Sb2 F12 98.7(9) . . ?
F11 Sb2 F8 96.5(9) . . ?
F12 Sb2 F8 93.7(9) . . ?
F11 Sb2 F7 89.3(9) . . ?
F12 Sb2 F7 171.1(10) . . ?
F8 Sb2 F7 89.4(8) . . ?
F11 Sb2 F10 89.3(8) . . ?
F12 Sb2 F10 88.8(7) . . ?
F8 Sb2 F10 173.2(10) . . ?
F7 Sb2 F10 87.2(7) . . ?
F11 Sb2 F9 174.6(9) . . ?
F12 Sb2 F9 82.6(8) . . ?
F8 Sb2 F9 88.6(8) . . ?
F7 Sb2 F9 89.1(9) . . ?
F10 Sb2 F9 85.4(7) . . ?
F12' Sb2' F11' 99.0(11) . . ?
F12' Sb2' F8' 98.2(9) . . ?
F11' Sb2' F8' 94.8(8) . . ?
F12' Sb2' F7' 171.7(10) . . ?
F11' Sb2' F7' 87.6(9) . . ?
F8' Sb2' F7' 86.1(8) . . ?
F12' Sb2' F10' 88.3(9) . . ?
F11' Sb2' F10' 90.3(7) . . ?
F8' Sb2' F10' 170.9(9) . . ?
F7' Sb2' F10' 86.6(7) . . ?
F12' Sb2' F9' 85.9(9) . . ?
F11' Sb2' F9' 174.7(11) . . ?
F8' Sb2' F9' 86.6(8) . . ?
F7' Sb2' F9' 87.4(8) . . ?
F10' Sb2' F9' 87.6(8) . . ?

loop_
_geom_bond_atom_site_label_1
_geom_bond_atom_site_label_2
_geom_bond_distance
_geom_bond_site_symmetry_2
_geom_bond_publ_flag
P1 O1 1.490(4) . ?
P1 O2 1.553(4) . ?
P1 C8 1.800(5) . ?
P1 C1 1.826(5) . ?
P2 O3 1.492(4) . ?
P2 O4 1.550(4) . ?
P2 C39 1.796(5) . ?
P2 C32 1.818(5) . ?
N1 C1 1.347(7) . ?
N1 C3 1.398(8) . ?
N1 C4 1.464(8) . ?
N2 C1 1.349(7) . ?
N2 C2 1.380(8) . ?
N2 C7 1.468(8) . ?
N3 C32 1.345(7) . ?
N3 C33 1.370(7) . ?
N3 C38 1.470(7) . ?
N4 C32 1.350(7) . ?
N4 C34 1.372(8) . ?
N4 C35 1.472(7) . ?
C2 C3 1.347(10) . ?
C2 C6 1.473(9) . ?
C3 C5 1.502(11) . ?
C8 C9 1.408(7) . ?
C8 C13 1.426(7) . ?
C9 C10 1.408(7) . ?
C9 C23 1.500(7) . ?
C10 C11 1.374(9) . ?
C11 C12 1.348(9) . ?
C12 C13 1.400(8) . ?
C13 C14 1.487(8) . ?
C14 C19 1.403(8) . ?
C14 C15 1.403(8) . ?
C15 C16 1.408(9) . ?
C15 C22 1.491(10) . ?
C16 C17 1.383(10) . ?
C17 C18 1.363(10) . ?
C17 C21 1.502(10) . ?
C18 C19 1.410(10) . ?
C19 C20 1.513(9) . ?
C23 C28 1.399(9) . ?
C23 C24 1.407(8) . ?
C24 C25 1.381(9) . ?
C24 C31 1.507(10) . ?
C25 C26 1.400(12) . ?
C26 C27 1.358(11) . ?
C26 C30 1.514(10) . ?
C27 C28 1.406(9) . ?
C28 C29 1.491(10) . ?
C33 C34 1.362(10) . ?
C33 C37 1.489(9) . ?
C34 C36 1.485(10) . ?
C39 C40 1.418(7) . ?
C39 C44 1.424(7) . ?
C40 C41 1.393(8) . ?
C40 C54 1.502(7) . ?
C41 C42 1.367(10) . ?
C42 C43 1.361(10) . ?
C43 C44 1.399(8) . ?
C44 C45 1.482(8) . ?
C45 C46 1.409(8) . ?
C45 C50 1.414(8) . ?
C46 C47 1.384(10) . ?
C46 C53 1.506(9) . ?
C47 C48 1.382(13) . ?
C48 C49 1.376(12) . ?
C48 C52 1.504(12) . ?
C49 C50 1.394(10) . ?
C50 C51 1.491(9) . ?
C54 C55 1.386(8) . ?
C54 C59 1.400(8) . ?
C55 C56 1.396(9) . ?
C55 C62 1.497(9) . ?
C56 C57 1.377(10) . ?
C57 C58 1.375(10) . ?
C57 C61 1.519(10) . ?
C58 C59 1.375(9) . ?
C59 C60 1.510(9) . ?
Cl1 C63 1.765(16) . ?
Cl2 C63 1.760(16) . ?
Cl1' C63' 1.76(2) . ?
Cl2' C63' 1.76(2) . ?
Sb1 F1 1.795(3) . ?
Sb1 F5 1.819(11) . ?
Sb1 F3 1.822(10) . ?
Sb1 F6 1.825(12) . ?
Sb1 F2 1.836(9) . ?
Sb1 F4 1.839(10) . ?
Sb1' F5' 1.789(15) . ?
Sb1' F2' 1.808(14) . ?
Sb1' F6' 1.808(16) . ?
Sb1' F1' 1.808(14) . ?
Sb1' F4' 1.859(13) . ?
Sb1' F3' 1.885(15) . ?
Sb2 F11 1.769(12) . ?
Sb2 F12 1.794(11) . ?
Sb2 F8 1.803(10) . ?
Sb2 F7 1.845(10) . ?
Sb2 F10 1.859(9) . ?
Sb2 F9 1.895(12) . ?
Sb2' F12' 1.781(14) . ?
Sb2' F11' 1.813(12) . ?
Sb2' F8' 1.816(11) . ?
Sb2' F7' 1.852(12) . ?
Sb2' F10' 1.855(11) . ?
Sb2' F9' 1.860(12) . ?
